data_4067434
loop_
_publ_author_name
'Braddock-Wilking, Janet'
'Gao, Li-Bin'
'Rath, Nigam P.'

_publ_section_title
;
 Preparation and Photophysical Properties of Phosphino- and Phosphine
 Oxide-Linked Siloles
;
_journal_issue 7
_journal_name_full Organometallics
_journal_page_first 1612
_journal_paper_doi 10.1021/om900956u
_journal_volume 29
_journal_year 2010
_chemical_formula_sum 'C54 H44 O2 P2 Si'
_chemical_formula_weight 814.92
_chemical_name_systematic
; 
 ? 
;
_space_group_IT_number 14
_symmetry_cell_setting monoclinic
_symmetry_space_group_name_Hall '-P 2yn'
_symmetry_space_group_name_H-M 'P 1 21/n 1'
_atom_sites_solution_hydrogens geom
_atom_sites_solution_primary direct
_atom_sites_solution_secondary difmap
_audit_creation_method SHELXL-97
_cell_angle_alpha 90.00
_cell_angle_beta 97.087(7)
_cell_angle_gamma 90.00
_cell_formula_units_Z 8
_cell_length_a 11.5999(13)
_cell_length_b 16.7822(19)
_cell_length_c 44.176(5)
_cell_measurement_reflns_used 4990
_cell_measurement_temperature 100(2)
_cell_measurement_theta_max 18.75
_cell_measurement_theta_min 2.80
_cell_volume 8534.1(17)
_computing_cell_refinement 'Bruker-Apex II (Bruker, 2006)'
_computing_data_collection 'Bruker-Apex II (Bruker, 2006)'
_computing_data_reduction 'Bruker-SAINT   (Bruker, 2006)'
_computing_molecular_graphics 'Bruker-SHELXTL (Sheldrick, G.M. (2008). Acta Cryst. A64,112-122)'
_computing_publication_material 'Bruker-SHELXTL (Sheldrick, G.M. (2008). Acta Cryst. A64,112-122)'
_computing_structure_refinement 'Bruker-SHELXTL (Sheldrick, G.M. (2008). Acta Cryst. A64,112-122)'
_computing_structure_solution 'Bruker-SHELXTL (Sheldrick, G.M. (2008). Acta Cryst. A64,112-122)'
_diffrn_ambient_temperature 100(2)
_diffrn_measured_fraction_theta_full 0.999
_diffrn_measured_fraction_theta_max 0.999
_diffrn_measurement_device_type 'CCD area detector'
_diffrn_measurement_method 'phi and omega scans'
_diffrn_radiation_monochromator graphite
_diffrn_radiation_source 'fine-focus sealed tube'
_diffrn_radiation_type MoK\a
_diffrn_radiation_wavelength 0.71073
_diffrn_reflns_av_R_equivalents 0.2012
_diffrn_reflns_av_sigmaI/netI 0.1390
_diffrn_reflns_limit_h_max 13
_diffrn_reflns_limit_h_min -13
_diffrn_reflns_limit_k_max 19
_diffrn_reflns_limit_k_min -19
_diffrn_reflns_limit_l_max 52
_diffrn_reflns_limit_l_min -52
_diffrn_reflns_number 166532
_diffrn_reflns_theta_full 25.00
_diffrn_reflns_theta_max 25.00
_diffrn_reflns_theta_min 1.86
_exptl_absorpt_coefficient_mu 0.173
_exptl_absorpt_correction_T_max 0.8703
_exptl_absorpt_correction_T_min 0.8119
_exptl_absorpt_correction_type numerical
_exptl_absorpt_process_details 'sadabs v2007/2'
_exptl_crystal_colour colourless
_exptl_crystal_density_diffrn 1.269
_exptl_crystal_density_meas ?
_exptl_crystal_density_method 'not measured'
_exptl_crystal_description rod
_exptl_crystal_F_000 3424
_exptl_crystal_size_max 0.17
_exptl_crystal_size_mid 0.13
_exptl_crystal_size_min 0.11
_refine_diff_density_max 0.419
_refine_diff_density_min -0.599
_refine_diff_density_rms 0.084
_refine_ls_extinction_method none
_refine_ls_goodness_of_fit_ref 1.014
_refine_ls_hydrogen_treatment noref
_refine_ls_matrix_type full
_refine_ls_number_parameters 1067
_refine_ls_number_reflns 14998
_refine_ls_number_restraints 0
_refine_ls_restrained_S_all 1.014
_refine_ls_R_factor_all 0.1835
_refine_ls_R_factor_gt 0.0840
_refine_ls_shift/su_max 0.000
_refine_ls_shift/su_mean 0.000
_refine_ls_structure_factor_coef Fsqd
_refine_ls_weighting_details 'calc w=1/[\s^2^(Fo^2^)+(0.1112P)^2^+3.8529P] where P=(Fo^2^+2Fc^2^)/3'
_refine_ls_weighting_scheme calc
_refine_ls_wR_factor_gt 0.1900
_refine_ls_wR_factor_ref 0.2409
_reflns_number_gt 7391
_reflns_number_total 14998
_reflns_threshold_expression >2sigma(I)
_cod_data_source_file om900956u_si_003.cif
_cod_data_source_block w19907
_cod_depositor_comments
;
The following automatic conversions were performed:

'_symmetry_cell_setting' value 'Monoclinic' changed to 'monoclinic'
according to /home/saulius/struct/CIF-dictionaries/cif_core.dic
dictionary named 'cif_core.dic' version 2.4.1 from 2010-06-29.

Automatic conversion script
Id: cif_fix_values 1715 2011-07-08 13:25:40Z adriana 

The following automatic conversions were performed:

'_exptl_crystal_density_meas' value 'no' was changed to '?' - the
value is perceived as not measured.

Automatic conversion script
Id: cif_fix_values 3008 2015-01-20 13:52:24Z robertas 
;
_cod_original_cell_volume 8534.2(16)
_cod_original_sg_symbol_H-M P2~1~/n
_cod_database_code 4067434

loop_
_symmetry_equiv_pos_as_xyz
'x, y, z'
'-x+1/2, y+1/2, -z+1/2'
'-x, -y, -z'
'x-1/2, -y-1/2, z-1/2'

loop_
_atom_site_label
_atom_site_type_symbol
_atom_site_fract_x
_atom_site_fract_y
_atom_site_fract_z
_atom_site_U_iso_or_equiv
_atom_site_adp_type
_atom_site_occupancy
_atom_site_symmetry_multiplicity
_atom_site_calc_flag
_atom_site_refinement_flags
Si1 Si 0.11413(13) 0.84335(9) 0.14972(3) 0.0261(4) Uani 1 1 d .
P1 P -0.04496(15) 0.48070(9) 0.07896(4) 0.0405(4) Uani 1 1 d .
P2 P 0.28163(14) 1.18601(9) 0.24573(3) 0.0365(4) Uani 1 1 d .
O1 O 0.0622(4) 0.4380(3) 0.07890(11) 0.0726(14) Uani 1 1 d .
O2 O 0.3940(4) 1.2135(3) 0.24173(11) 0.0703(14) Uani 1 1 d .
Si1' Si 0.89104(13) 0.41890(9) 0.35747(3) 0.0270(4) Uani 1 1 d .
P1' P 0.70927(15) 0.07978(9) 0.26197(3) 0.0369(4) Uani 1 1 d .
P2' P 1.06642(16) 0.78043(10) 0.43136(4) 0.0466(5) Uani 1 1 d .
O1' O 0.6019(6) 0.0533(3) 0.26697(13) 0.1000(19) Uani 1 1 d .
O2' O 0.9716(6) 0.8287(4) 0.43615(15) 0.118(2) Uani 1 1 d .
C1 C 0.0931(4) 0.9533(3) 0.14621(11) 0.0245(12) Uani 1 1 d .
C2 C 0.0482(4) 0.9701(3) 0.11701(11) 0.0230(12) Uani 1 1 d .
C3 C 0.0188(4) 0.8988(3) 0.09652(11) 0.0237(12) Uani 1 1 d .
C4 C 0.0521(4) 0.8268(3) 0.10901(11) 0.0240(12) Uani 1 1 d .
C5 C 0.0270(5) 0.7912(3) 0.17561(12) 0.0347(14) Uani 1 1 d .
H5A H 0.0555 0.8050 0.1968 0.052 Uiso 1 1 calc R
H5B H 0.0335 0.7335 0.1728 0.052 Uiso 1 1 calc R
H5C H -0.0546 0.8072 0.1711 0.052 Uiso 1 1 calc R
C6 C 0.2706(4) 0.8175(3) 0.15792(12) 0.0348(14) Uani 1 1 d .
H6A H 0.3024 0.8403 0.1776 0.052 Uiso 1 1 calc R
H6B H 0.3127 0.8392 0.1418 0.052 Uiso 1 1 calc R
H6C H 0.2794 0.7594 0.1586 0.052 Uiso 1 1 calc R
C7 C 0.0251(4) 1.0520(3) 0.10508(11) 0.0225(12) Uani 1 1 d .
C8 C -0.0430(5) 1.1047(3) 0.11904(12) 0.0331(14) Uani 1 1 d .
H8 H -0.0766 1.0878 0.1365 0.040 Uiso 1 1 calc R
C9 C -0.0636(5) 1.1812(3) 0.10833(13) 0.0380(15) Uani 1 1 d .
H9 H -0.1112 1.2163 0.1183 0.046 Uiso 1 1 calc R
C10 C -0.0149(5) 1.2061(3) 0.08323(13) 0.0390(15) Uani 1 1 d .
H10 H -0.0278 1.2589 0.0759 0.047 Uiso 1 1 calc R
C11 C 0.0524(5) 1.1551(3) 0.06873(12) 0.0365(14) Uani 1 1 d .
H11 H 0.0856 1.1726 0.0513 0.044 Uiso 1 1 calc R
C12 C 0.0721(5) 1.0783(3) 0.07936(12) 0.0313(13) Uani 1 1 d .
H12 H 0.1182 1.0431 0.0690 0.038 Uiso 1 1 calc R
C13 C -0.0389(4) 0.9116(3) 0.06500(11) 0.0252(12) Uani 1 1 d .
C14 C -0.1441(5) 0.9507(3) 0.05988(12) 0.0297(13) Uani 1 1 d .
H14 H -0.1826 0.9672 0.0766 0.036 Uiso 1 1 calc R
C15 C -0.1937(5) 0.9658(4) 0.02993(15) 0.0469(17) Uani 1 1 d .
H15 H -0.2672 0.9914 0.0263 0.056 Uiso 1 1 calc R
C16 C -0.1371(6) 0.9440(4) 0.00611(14) 0.0555(19) Uani 1 1 d .
H16 H -0.1698 0.9561 -0.0142 0.067 Uiso 1 1 calc R
C17 C -0.0329(6) 0.9047(4) 0.01115(14) 0.0541(18) Uani 1 1 d .
H17 H 0.0058 0.8888 -0.0056 0.065 Uiso 1 1 calc R
C18 C 0.0159(5) 0.8882(3) 0.04075(12) 0.0376(15) Uani 1 1 d .
H18 H 0.0878 0.8606 0.0442 0.045 Uiso 1 1 calc R
C19 C 0.0257(4) 0.7476(3) 0.09644(11) 0.0250(12) Uani 1 1 d .
C20 C -0.0874(5) 0.7215(3) 0.08784(11) 0.0305(13) Uani 1 1 d .
H20 H -0.1499 0.7583 0.0870 0.037 Uiso 1 1 calc R
C21 C -0.1099(5) 0.6422(3) 0.08041(11) 0.0316(14) Uani 1 1 d .
H21 H -0.1876 0.6257 0.0743 0.038 Uiso 1 1 calc R
C22 C -0.0212(5) 0.5868(3) 0.08174(11) 0.0299(13) Uani 1 1 d .
C23 C 0.0915(5) 0.6132(3) 0.08918(11) 0.0319(14) Uani 1 1 d .
H23 H 0.1539 0.5764 0.0893 0.038 Uiso 1 1 calc R
C24 C 0.1152(5) 0.6921(3) 0.09642(11) 0.0326(14) Uani 1 1 d .
H24 H 0.1935 0.7088 0.1014 0.039 Uiso 1 1 calc R
C25 C -0.1495(5) 0.4643(3) 0.04654(13) 0.0388(15) Uani 1 1 d .
C26 C -0.1300(6) 0.4983(4) 0.01907(14) 0.0560(19) Uani 1 1 d .
H26 H -0.0689 0.5358 0.0185 0.067 Uiso 1 1 calc R
C27 C -0.2000(7) 0.4776(4) -0.00796(15) 0.076(3) Uani 1 1 d .
H27 H -0.1860 0.5012 -0.0267 0.091 Uiso 1 1 calc R
C28 C -0.2874(7) 0.4242(5) -0.00752(16) 0.077(3) Uani 1 1 d .
H28 H -0.3329 0.4095 -0.0261 0.092 Uiso 1 1 calc R
C29 C -0.3105(6) 0.3914(4) 0.01929(15) 0.066(2) Uani 1 1 d .
H29 H -0.3741 0.3558 0.0194 0.080 Uiso 1 1 calc R
C30 C -0.2417(6) 0.4097(4) 0.04653(14) 0.0557(19) Uani 1 1 d .
H30 H -0.2570 0.3854 0.0650 0.067 Uiso 1 1 calc R
C31 C -0.1132(5) 0.4529(3) 0.11169(13) 0.0382(15) Uani 1 1 d .
C32 C -0.0557(6) 0.3981(3) 0.13093(13) 0.0436(16) Uani 1 1 d .
H32 H 0.0147 0.3750 0.1261 0.052 Uiso 1 1 calc R
C33 C -0.1004(7) 0.3762(4) 0.15736(16) 0.060(2) Uani 1 1 d .
H33 H -0.0595 0.3389 0.1708 0.072 Uiso 1 1 calc R
C34 C -0.2039(8) 0.4082(4) 0.16439(14) 0.065(2) Uani 1 1 d .
H34 H -0.2334 0.3928 0.1826 0.078 Uiso 1 1 calc R
C35 C -0.2640(6) 0.4620(4) 0.14509(14) 0.0508(18) Uani 1 1 d .
H35 H -0.3359 0.4833 0.1496 0.061 Uiso 1 1 calc R
C36 C -0.2169(6) 0.4850(4) 0.11850(13) 0.0495(18) Uani 1 1 d .
H36 H -0.2568 0.5230 0.1051 0.059 Uiso 1 1 calc R
C37 C 0.1350(4) 1.0115(3) 0.16990(11) 0.0244(12) Uani 1 1 d .
C38 C 0.0962(5) 1.0087(3) 0.19828(12) 0.0309(13) Uani 1 1 d .
H38 H 0.0396 0.9702 0.2020 0.037 Uiso 1 1 calc R
C39 C 0.1382(5) 1.0611(3) 0.22130(12) 0.0331(14) Uani 1 1 d .
H39 H 0.1093 1.0588 0.2405 0.040 Uiso 1 1 calc R
C40 C 0.2227(5) 1.1170(3) 0.21649(12) 0.0283(13) Uani 1 1 d .
C41 C 0.2639(5) 1.1196(3) 0.18846(12) 0.0322(14) Uani 1 1 d .
H41 H 0.3227 1.1568 0.1850 0.039 Uiso 1 1 calc R
C42 C 0.2194(5) 1.0680(3) 0.16526(12) 0.0298(13) Uani 1 1 d .
H42 H 0.2470 1.0712 0.1459 0.036 Uiso 1 1 calc R
C43 C 0.2762(5) 1.1347(3) 0.28115(12) 0.0325(14) Uani 1 1 d .
C44 C 0.3741(5) 1.0922(4) 0.29282(14) 0.0455(16) Uani 1 1 d .
H44 H 0.4408 1.0923 0.2823 0.055 Uiso 1 1 calc R
C45 C 0.3757(6) 1.0490(4) 0.31991(15) 0.0528(18) Uani 1 1 d .
H45 H 0.4438 1.0211 0.3280 0.063 Uiso 1 1 calc R
C46 C 0.2792(7) 1.0469(4) 0.33474(14) 0.0528(18) Uani 1 1 d .
H46 H 0.2795 1.0169 0.3530 0.063 Uiso 1 1 calc R
C47 C 0.1832(6) 1.0878(4) 0.32332(13) 0.0484(17) Uani 1 1 d .
H47 H 0.1164 1.0861 0.3338 0.058 Uiso 1 1 calc R
C48 C 0.1794(5) 1.1325(4) 0.29655(12) 0.0402(15) Uani 1 1 d .
H48 H 0.1111 1.1611 0.2890 0.048 Uiso 1 1 calc R
C49 C 0.1788(5) 1.2659(3) 0.24462(12) 0.0363(14) Uani 1 1 d .
C50 C 0.2197(5) 1.3405(3) 0.25544(12) 0.0387(15) Uani 1 1 d .
H50 H 0.2992 1.3467 0.2633 0.046 Uiso 1 1 calc R
C51 C 0.1456(6) 1.4053(4) 0.25476(14) 0.0492(17) Uani 1 1 d .
H51 H 0.1743 1.4557 0.2620 0.059 Uiso 1 1 calc R
C52 C 0.0304(6) 1.3965(4) 0.24361(14) 0.0510(17) Uani 1 1 d .
H52 H -0.0203 1.4411 0.2431 0.061 Uiso 1 1 calc R
C53 C -0.0118(6) 1.3238(4) 0.23324(14) 0.0470(16) Uani 1 1 d .
H53 H -0.0919 1.3179 0.2259 0.056 Uiso 1 1 calc R
C54 C 0.0621(5) 1.2596(4) 0.23347(13) 0.0451(16) Uani 1 1 d .
H54 H 0.0325 1.2098 0.2258 0.054 Uiso 1 1 calc R
C1' C 0.9501(4) 0.4363(3) 0.39836(11) 0.0258(13) Uani 1 1 d .
C2' C 0.9832(4) 0.3652(3) 0.41140(11) 0.0263(13) Uani 1 1 d .
C3' C 0.9530(4) 0.2931(3) 0.39152(11) 0.0261(13) Uani 1 1 d .
C4' C 0.9105(4) 0.3094(3) 0.36203(11) 0.0270(13) Uani 1 1 d .
C5' C 0.7358(4) 0.4428(3) 0.34676(12) 0.0341(14) Uani 1 1 d .
H5'1 H 0.6903 0.4216 0.3622 0.051 Uiso 1 1 calc R
H5'2 H 0.7087 0.4188 0.3269 0.051 Uiso 1 1 calc R
H5'3 H 0.7259 0.5008 0.3454 0.051 Uiso 1 1 calc R
C6' C 0.9804(5) 0.4711(3) 0.33182(12) 0.0352(14) Uani 1 1 d .
H6'1 H 0.9674 0.5286 0.3330 0.053 Uiso 1 1 calc R
H6'2 H 0.9586 0.4529 0.3108 0.053 Uiso 1 1 calc R
H6'3 H 1.0627 0.4594 0.3381 0.053 Uiso 1 1 calc R
C7' C 1.0445(4) 0.3556(3) 0.44281(11) 0.0274(13) Uani 1 1 d .
C8' C 1.0024(5) 0.3933(3) 0.46763(12) 0.0339(14) Uani 1 1 d .
H8' H 0.9339 0.4248 0.4645 0.041 Uiso 1 1 calc R
C9' C 1.0618(5) 0.3841(3) 0.49706(12) 0.0364(15) Uani 1 1 d .
H9' H 1.0323 0.4092 0.5138 0.044 Uiso 1 1 calc R
C10' C 1.1600(5) 0.3404(3) 0.50207(13) 0.0395(15) Uani 1 1 d .
H10' H 1.1998 0.3355 0.5221 0.047 Uiso 1 1 calc R
C11' C 1.2022(5) 0.3029(3) 0.47777(13) 0.0399(15) Uani 1 1 d .
H11' H 1.2711 0.2719 0.4813 0.048 Uiso 1 1 calc R
C12' C 1.1452(4) 0.3100(3) 0.44835(12) 0.0322(14) Uani 1 1 d .
H12' H 1.1749 0.2836 0.4319 0.039 Uiso 1 1 calc R
C13' C 0.9694(4) 0.2120(3) 0.40420(11) 0.0260(13) Uani 1 1 d .
C14' C 0.9220(4) 0.1895(3) 0.43041(12) 0.0329(14) Uani 1 1 d .
H14' H 0.8818 0.2278 0.4410 0.039 Uiso 1 1 calc R
C15' C 0.9329(5) 0.1113(3) 0.44133(13) 0.0377(15) Uani 1 1 d .
H15' H 0.8987 0.0965 0.4590 0.045 Uiso 1 1 calc R
C16' C 0.9932(5) 0.0555(4) 0.42647(14) 0.0421(16) Uani 1 1 d .
H16' H 0.9997 0.0021 0.4336 0.051 Uiso 1 1 calc R
C17' C 1.0441(5) 0.0784(3) 0.40097(13) 0.0390(15) Uani 1 1 d .
H17' H 1.0877 0.0409 0.3910 0.047 Uiso 1 1 calc R
C18' C 1.0318(5) 0.1559(3) 0.38998(12) 0.0336(14) Uani 1 1 d .
H18' H 1.0667 0.1707 0.3724 0.040 Uiso 1 1 calc R
C19' C 0.8659(4) 0.2507(3) 0.33815(11) 0.0236(12) Uani 1 1 d .
C20' C 0.7817(4) 0.1948(3) 0.34293(12) 0.0302(13) Uani 1 1 d .
H20' H 0.7559 0.1907 0.3625 0.036 Uiso 1 1 calc R
C21' C 0.7347(5) 0.1449(3) 0.31968(12) 0.0311(13) Uani 1 1 d .
H21' H 0.6761 0.1079 0.3234 0.037 Uiso 1 1 calc R
C22' C 0.7717(5) 0.1481(3) 0.29111(12) 0.0291(13) Uani 1 1 d .
C23' C 0.8562(5) 0.2044(3) 0.28633(12) 0.0318(14) Uani 1 1 d .
H23' H 0.8832 0.2075 0.2669 0.038 Uiso 1 1 calc R
C24' C 0.9011(5) 0.2552(3) 0.30915(11) 0.0309(13) Uani 1 1 d .
H24' H 0.9569 0.2940 0.3051 0.037 Uiso 1 1 calc R
C25' C 0.8136(5) 0.0000(3) 0.26131(12) 0.0334(14) Uani 1 1 d .
C26' C 0.9240(5) 0.0036(3) 0.27538(13) 0.0411(16) Uani 1 1 d .
H26' H 0.9495 0.0503 0.2864 0.049 Uiso 1 1 calc R
C27' C 0.9999(6) -0.0590(4) 0.27398(13) 0.0451(16) Uani 1 1 d .
H27' H 1.0779 -0.0548 0.2834 0.054 Uiso 1 1 calc R
C28' C 0.9619(6) -0.1281(3) 0.25881(13) 0.0461(17) Uani 1 1 d .
H28' H 1.0126 -0.1725 0.2586 0.055 Uiso 1 1 calc R
C29' C 0.8503(6) -0.1324(4) 0.24400(13) 0.0444(16) Uani 1 1 d .
H29' H 0.8246 -0.1789 0.2329 0.053 Uiso 1 1 calc R
C30' C 0.7769(5) -0.0690(3) 0.24540(13) 0.0403(15) Uani 1 1 d .
H30' H 0.6997 -0.0721 0.2354 0.048 Uiso 1 1 calc R
C31' C 0.7112(5) 0.1297(3) 0.22587(12) 0.0302(13) Uani 1 1 d .
C32' C 0.6127(5) 0.1686(3) 0.21366(13) 0.0395(15) Uani 1 1 d .
H32' H 0.5460 0.1683 0.2242 0.047 Uiso 1 1 calc R
C33' C 0.6094(6) 0.2090(4) 0.18570(15) 0.0480(17) Uani 1 1 d .
H33' H 0.5406 0.2357 0.1773 0.058 Uiso 1 1 calc R
C34' C 0.7062(6) 0.2099(4) 0.17061(14) 0.0493(18) Uani 1 1 d .
H34' H 0.7047 0.2368 0.1517 0.059 Uiso 1 1 calc R
C35' C 0.8046(6) 0.1716(4) 0.18310(14) 0.0486(17) Uani 1 1 d .
H35' H 0.8720 0.1729 0.1729 0.058 Uiso 1 1 calc R
C36' C 0.8074(5) 0.1309(3) 0.21045(12) 0.0384(15) Uani 1 1 d .
H36' H 0.8761 0.1036 0.2186 0.046 Uiso 1 1 calc R
C37' C 0.9785(5) 0.5166(3) 0.41067(11) 0.0278(13) Uani 1 1 d .
C38' C 0.8941(5) 0.5767(3) 0.40685(11) 0.0316(13) Uani 1 1 d .
H38' H 0.8170 0.5638 0.3984 0.038 Uiso 1 1 calc R
C39' C 0.9209(5) 0.6536(3) 0.41507(11) 0.0302(13) Uani 1 1 d .
H39' H 0.8617 0.6930 0.4127 0.036 Uiso 1 1 calc R
C40' C 1.0334(5) 0.6753(3) 0.42690(12) 0.0328(14) Uani 1 1 d .
C41' C 1.1165(5) 0.6164(3) 0.43120(12) 0.0353(14) Uani 1 1 d .
H41' H 1.1933 0.6296 0.4398 0.042 Uiso 1 1 calc R
C42' C 1.0897(5) 0.5386(3) 0.42327(12) 0.0332(14) Uani 1 1 d .
H42' H 1.1486 0.4991 0.4265 0.040 Uiso 1 1 calc R
C43' C 1.1165(6) 0.8052(3) 0.39538(13) 0.0413(16) Uani 1 1 d .
C44' C 1.0574(5) 0.8626(3) 0.37756(14) 0.0437(16) Uani 1 1 d .
H44' H 0.9941 0.8894 0.3848 0.052 Uiso 1 1 calc R
C45' C 1.0882(7) 0.8818(4) 0.34954(16) 0.0590(19) Uani 1 1 d .
H45' H 1.0444 0.9200 0.3371 0.071 Uiso 1 1 calc R
C46' C 1.1838(6) 0.8452(4) 0.33937(14) 0.0544(19) Uani 1 1 d .
H46' H 1.2060 0.8591 0.3201 0.065 Uiso 1 1 calc R
C47' C 1.2456(6) 0.7897(3) 0.35688(14) 0.0445(16) Uani 1 1 d .
H47' H 1.3118 0.7655 0.3501 0.053 Uiso 1 1 calc R
C48' C 1.2113(6) 0.7688(4) 0.38460(14) 0.0499(17) Uani 1 1 d .
H48' H 1.2532 0.7288 0.3966 0.060 Uiso 1 1 calc R
C49' C 1.1928(5) 0.7855(3) 0.45991(13) 0.0403(15) Uani 1 1 d .
C50' C 1.2930(6) 0.8261(3) 0.45495(13) 0.0449(16) Uani 1 1 d .
H50' H 1.2969 0.8521 0.4360 0.054 Uiso 1 1 calc R
C51' C 1.3873(6) 0.8290(3) 0.47745(14) 0.0445(16) Uani 1 1 d .
H51' H 1.4554 0.8573 0.4739 0.053 Uiso 1 1 calc R
C52' C 1.3827(6) 0.7906(4) 0.50509(14) 0.0482(17) Uani 1 1 d .
H52' H 1.4475 0.7919 0.5205 0.058 Uiso 1 1 calc R
C53' C 1.2831(6) 0.7508(4) 0.50992(14) 0.0468(17) Uani 1 1 d .
H53' H 1.2796 0.7237 0.5287 0.056 Uiso 1 1 calc R
C54' C 1.1892(5) 0.7498(4) 0.48808(13) 0.0438(16) Uani 1 1 d .
H54' H 1.1199 0.7241 0.4922 0.053 Uiso 1 1 calc R

loop_
_atom_site_aniso_label
_atom_site_aniso_U_11
_atom_site_aniso_U_22
_atom_site_aniso_U_33
_atom_site_aniso_U_23
_atom_site_aniso_U_13
_atom_site_aniso_U_12
Si1 0.0333(9) 0.0191(8) 0.0241(8) 0.0010(6) -0.0038(7) -0.0014(7)
P1 0.0555(11) 0.0265(9) 0.0377(9) -0.0007(7) -0.0008(8) -0.0018(8)
P2 0.0490(10) 0.0205(8) 0.0375(9) -0.0041(7) -0.0053(8) -0.0015(7)
O1 0.077(3) 0.061(3) 0.081(4) -0.003(3) 0.014(3) 0.009(3)
O2 0.070(3) 0.056(3) 0.084(4) -0.008(3) 0.004(3) -0.011(3)
Si1' 0.0317(9) 0.0209(9) 0.0280(8) -0.0017(7) 0.0015(7) -0.0002(7)
P1' 0.0503(11) 0.0249(9) 0.0348(9) -0.0040(7) 0.0020(8) -0.0015(8)
P2' 0.0674(12) 0.0258(10) 0.0444(10) -0.0033(8) -0.0016(9) 0.0005(9)
O1' 0.122(5) 0.075(4) 0.101(5) -0.011(3) 0.006(4) -0.005(4)
O2' 0.138(6) 0.088(5) 0.135(6) -0.012(4) 0.039(5) 0.013(4)
C1 0.029(3) 0.020(3) 0.025(3) -0.002(2) 0.004(2) -0.002(2)
C2 0.022(3) 0.019(3) 0.028(3) 0.004(2) 0.004(2) -0.001(2)
C3 0.026(3) 0.017(3) 0.028(3) 0.002(2) 0.004(2) 0.000(2)
C4 0.028(3) 0.027(3) 0.017(3) -0.002(2) 0.000(2) -0.002(2)
C5 0.041(3) 0.026(3) 0.035(3) 0.002(3) -0.007(3) 0.002(3)
C6 0.037(3) 0.035(4) 0.030(3) -0.003(3) -0.002(3) 0.001(3)
C7 0.034(3) 0.015(3) 0.018(3) -0.003(2) 0.000(2) -0.002(2)
C8 0.040(3) 0.030(4) 0.029(3) 0.002(3) 0.004(3) 0.001(3)
C9 0.046(4) 0.027(4) 0.041(4) 0.005(3) 0.007(3) 0.008(3)
C10 0.053(4) 0.018(3) 0.044(4) 0.005(3) -0.005(3) 0.001(3)
C11 0.055(4) 0.027(4) 0.029(3) 0.006(3) 0.009(3) -0.001(3)
C12 0.040(3) 0.019(3) 0.035(3) 0.003(3) 0.006(3) 0.003(3)
C13 0.030(3) 0.019(3) 0.025(3) 0.001(2) -0.002(2) -0.005(2)
C14 0.037(3) 0.019(3) 0.031(3) 0.007(2) -0.001(3) -0.007(3)
C15 0.039(4) 0.040(4) 0.057(5) 0.021(3) -0.014(3) -0.010(3)
C16 0.072(5) 0.062(5) 0.029(4) 0.019(3) -0.008(4) -0.025(4)
C17 0.063(5) 0.069(5) 0.031(4) -0.001(3) 0.009(3) -0.012(4)
C18 0.042(4) 0.045(4) 0.026(3) 0.006(3) 0.002(3) -0.006(3)
C19 0.032(3) 0.024(3) 0.018(3) 0.004(2) 0.002(2) 0.003(3)
C20 0.029(3) 0.033(4) 0.028(3) 0.002(3) -0.004(2) 0.001(3)
C21 0.035(3) 0.033(4) 0.025(3) 0.000(3) -0.006(3) -0.006(3)
C22 0.040(3) 0.019(3) 0.028(3) -0.001(2) -0.004(3) -0.002(3)
C23 0.038(3) 0.023(3) 0.035(3) -0.001(3) 0.005(3) 0.008(3)
C24 0.036(3) 0.030(4) 0.030(3) 0.002(3) -0.005(3) -0.006(3)
C25 0.057(4) 0.023(3) 0.035(3) 0.000(3) 0.002(3) 0.004(3)
C26 0.088(5) 0.042(4) 0.036(4) 0.005(3) 0.002(4) -0.020(4)
C27 0.135(7) 0.048(5) 0.036(4) 0.004(3) -0.022(4) -0.031(5)
C28 0.109(7) 0.067(6) 0.045(5) 0.012(4) -0.027(4) -0.034(5)
C29 0.075(5) 0.070(5) 0.052(5) -0.010(4) -0.003(4) -0.029(4)
C30 0.077(5) 0.050(5) 0.039(4) -0.003(3) 0.003(4) -0.015(4)
C31 0.057(4) 0.019(3) 0.036(3) -0.004(3) -0.002(3) -0.002(3)
C32 0.073(5) 0.018(3) 0.038(4) 0.003(3) 0.001(3) -0.004(3)
C33 0.090(6) 0.037(4) 0.051(5) 0.010(3) -0.002(4) 0.004(4)
C34 0.123(7) 0.041(5) 0.031(4) -0.003(3) 0.011(4) -0.030(5)
C35 0.081(5) 0.035(4) 0.036(4) -0.012(3) 0.006(4) -0.011(4)
C36 0.085(5) 0.030(4) 0.032(4) 0.008(3) 0.005(4) -0.002(4)
C37 0.029(3) 0.014(3) 0.029(3) 0.000(2) -0.006(2) 0.002(2)
C38 0.039(3) 0.021(3) 0.032(3) 0.002(3) 0.002(3) -0.008(3)
C39 0.044(4) 0.025(3) 0.029(3) 0.000(3) 0.000(3) 0.000(3)
C40 0.038(3) 0.014(3) 0.031(3) -0.003(2) -0.005(3) 0.003(3)
C41 0.034(3) 0.025(3) 0.037(3) 0.000(3) 0.001(3) -0.002(3)
C42 0.038(3) 0.027(3) 0.024(3) -0.002(2) 0.000(3) -0.003(3)
C43 0.040(4) 0.016(3) 0.039(3) -0.008(3) -0.005(3) -0.008(3)
C44 0.047(4) 0.033(4) 0.054(4) -0.008(3) -0.003(3) -0.006(3)
C45 0.065(5) 0.031(4) 0.056(5) 0.011(3) -0.020(4) 0.000(3)
C46 0.079(5) 0.043(4) 0.033(4) 0.001(3) -0.009(4) -0.015(4)
C47 0.069(5) 0.049(4) 0.028(4) -0.017(3) 0.008(3) -0.012(4)
C48 0.049(4) 0.042(4) 0.028(3) -0.016(3) -0.003(3) 0.000(3)
C49 0.052(4) 0.020(3) 0.036(3) -0.001(3) -0.001(3) -0.004(3)
C50 0.049(4) 0.028(4) 0.038(3) -0.002(3) 0.001(3) -0.004(3)
C51 0.068(5) 0.018(3) 0.060(4) 0.001(3) 0.002(4) 0.005(3)
C52 0.062(5) 0.040(4) 0.051(4) 0.013(3) 0.010(4) 0.012(4)
C53 0.052(4) 0.040(4) 0.048(4) 0.010(3) 0.001(3) 0.003(3)
C54 0.054(4) 0.030(4) 0.049(4) -0.003(3) -0.007(3) -0.005(3)
C1' 0.026(3) 0.027(3) 0.026(3) -0.004(2) 0.007(2) -0.003(2)
C2' 0.028(3) 0.025(3) 0.028(3) 0.001(2) 0.007(2) 0.002(2)
C3' 0.028(3) 0.022(3) 0.029(3) -0.002(2) 0.006(2) -0.003(2)
C4' 0.031(3) 0.025(3) 0.027(3) -0.004(2) 0.011(3) 0.005(2)
C5' 0.038(3) 0.029(3) 0.035(3) -0.006(3) 0.004(3) 0.001(3)
C6' 0.038(3) 0.027(3) 0.041(3) 0.004(3) 0.006(3) 0.004(3)
C7' 0.032(3) 0.023(3) 0.028(3) -0.001(2) 0.005(3) -0.007(3)
C8' 0.035(3) 0.034(4) 0.033(3) -0.001(3) 0.007(3) 0.001(3)
C9' 0.050(4) 0.037(4) 0.024(3) -0.005(3) 0.011(3) -0.009(3)
C10' 0.052(4) 0.037(4) 0.028(3) 0.002(3) -0.001(3) -0.005(3)
C11' 0.036(3) 0.040(4) 0.041(4) 0.007(3) -0.006(3) 0.000(3)
C12' 0.030(3) 0.033(3) 0.034(3) 0.001(3) 0.004(3) 0.002(3)
C13' 0.023(3) 0.027(3) 0.027(3) -0.003(2) 0.000(2) 0.000(2)
C14' 0.030(3) 0.032(4) 0.036(3) -0.002(3) -0.002(3) 0.004(3)
C15' 0.041(4) 0.035(4) 0.035(3) 0.013(3) -0.004(3) -0.002(3)
C16' 0.046(4) 0.030(4) 0.047(4) 0.002(3) -0.009(3) 0.003(3)
C17' 0.045(4) 0.032(4) 0.038(4) -0.002(3) -0.001(3) 0.007(3)
C18' 0.036(3) 0.033(4) 0.033(3) -0.003(3) 0.006(3) 0.002(3)
C19' 0.025(3) 0.019(3) 0.026(3) -0.002(2) 0.001(2) 0.004(2)
C20' 0.036(3) 0.030(3) 0.026(3) -0.003(3) 0.008(3) -0.003(3)
C21' 0.038(3) 0.023(3) 0.032(3) -0.003(3) 0.006(3) -0.002(3)
C22' 0.040(3) 0.018(3) 0.029(3) 0.000(2) 0.003(3) 0.004(3)
C23' 0.048(4) 0.025(3) 0.023(3) -0.002(2) 0.011(3) 0.001(3)
C24' 0.045(4) 0.020(3) 0.028(3) 0.003(2) 0.004(3) -0.001(3)
C25' 0.041(4) 0.025(3) 0.034(3) 0.001(3) 0.004(3) -0.001(3)
C26' 0.056(4) 0.028(4) 0.039(4) -0.004(3) 0.002(3) 0.010(3)
C27' 0.059(4) 0.040(4) 0.035(4) 0.002(3) -0.002(3) 0.000(3)
C28' 0.070(5) 0.023(4) 0.047(4) 0.009(3) 0.018(4) 0.017(3)
C29' 0.065(5) 0.028(4) 0.043(4) -0.001(3) 0.017(3) -0.001(3)
C30' 0.049(4) 0.033(4) 0.040(4) -0.008(3) 0.008(3) 0.000(3)
C31' 0.039(3) 0.020(3) 0.030(3) -0.008(2) 0.000(3) -0.004(3)
C32' 0.045(4) 0.028(4) 0.046(4) -0.003(3) 0.005(3) 0.000(3)
C33' 0.049(4) 0.032(4) 0.061(5) 0.000(3) 0.000(4) 0.005(3)
C34' 0.076(5) 0.028(4) 0.040(4) -0.004(3) -0.009(4) -0.002(4)
C35' 0.066(5) 0.040(4) 0.043(4) -0.015(3) 0.016(4) -0.007(4)
C36' 0.051(4) 0.031(4) 0.031(3) -0.006(3) -0.004(3) 0.003(3)
C37' 0.035(3) 0.025(3) 0.024(3) -0.005(2) 0.002(2) -0.001(3)
C38' 0.036(3) 0.028(3) 0.029(3) -0.004(3) -0.004(3) -0.001(3)
C39' 0.037(3) 0.031(4) 0.023(3) 0.005(3) 0.003(3) 0.007(3)
C40' 0.052(4) 0.020(3) 0.026(3) 0.003(2) 0.002(3) 0.000(3)
C41' 0.042(4) 0.020(3) 0.041(3) -0.005(3) -0.009(3) -0.005(3)
C42' 0.036(3) 0.024(3) 0.038(3) -0.004(3) 0.000(3) 0.002(3)
C43' 0.062(4) 0.023(3) 0.037(4) -0.002(3) -0.004(3) -0.005(3)
C44' 0.061(4) 0.021(3) 0.048(4) 0.001(3) 0.002(3) -0.001(3)
C45' 0.085(6) 0.033(4) 0.058(5) 0.006(3) 0.005(4) 0.007(4)
C46' 0.090(6) 0.036(4) 0.036(4) 0.000(3) 0.002(4) -0.008(4)
C47' 0.060(4) 0.029(4) 0.042(4) -0.004(3) -0.002(3) 0.000(3)
C48' 0.065(5) 0.043(4) 0.039(4) 0.006(3) -0.007(3) 0.004(4)
C49' 0.056(4) 0.022(3) 0.043(4) -0.011(3) 0.010(3) -0.005(3)
C50' 0.069(5) 0.034(4) 0.031(3) -0.007(3) 0.002(3) -0.015(3)
C51' 0.070(5) 0.023(4) 0.043(4) -0.011(3) 0.018(4) -0.013(3)
C52' 0.067(5) 0.040(4) 0.036(4) -0.013(3) 0.003(3) -0.008(4)
C53' 0.062(4) 0.045(4) 0.034(4) -0.008(3) 0.009(3) -0.010(4)
C54' 0.054(4) 0.038(4) 0.039(4) 0.002(3) 0.002(3) -0.011(3)

loop_
_atom_type_symbol
_atom_type_description
_atom_type_scat_dispersion_real
_atom_type_scat_dispersion_imag
_atom_type_scat_source
C C 0.0033 0.0016 'International Tables Vol C Tables 4.2.6.8 and 6.1.1.4'
H H 0.0000 0.0000 'International Tables Vol C Tables 4.2.6.8 and 6.1.1.4'
O O 0.0106 0.0060 'International Tables Vol C Tables 4.2.6.8 and 6.1.1.4'
Si Si 0.0817 0.0704 'International Tables Vol C Tables 4.2.6.8 and 6.1.1.4'
P P 0.1023 0.0942 'International Tables Vol C Tables 4.2.6.8 and 6.1.1.4'

loop_
_geom_angle_atom_site_label_1
_geom_angle_atom_site_label_2
_geom_angle_atom_site_label_3
_geom_angle
C5 Si1 C6 111.5(2)
C5 Si1 C1 116.5(2)
C6 Si1 C1 111.2(2)
C5 Si1 C4 110.6(2)
C6 Si1 C4 113.8(2)
C1 Si1 C4 92.1(2)
O1 P1 C25 115.2(3)
O1 P1 C31 109.9(3)
C25 P1 C31 106.5(3)
O1 P1 C22 111.6(3)
C25 P1 C22 106.9(3)
C31 P1 C22 106.3(3)
O2 P2 C49 111.9(3)
O2 P2 C43 113.4(3)
C49 P2 C43 106.7(3)
O2 P2 C40 113.2(3)
C49 P2 C40 105.6(2)
C43 P2 C40 105.4(2)
C6' Si1' C5' 110.0(2)
C6' Si1' C4' 117.7(2)
C5' Si1' C4' 110.1(2)
C6' Si1' C1' 110.6(2)
C5' Si1' C1' 116.2(2)
C4' Si1' C1' 91.4(2)
O1' P1' C31' 113.9(3)
O1' P1' C25' 112.8(3)
C31' P1' C25' 104.4(3)
O1' P1' C22' 112.6(3)
C31' P1' C22' 106.7(2)
C25' P1' C22' 105.8(3)
O2' P2' C43' 110.1(4)
O2' P2' C40' 114.8(4)
C43' P2' C40' 102.4(3)
O2' P2' C49' 116.7(4)
C43' P2' C49' 106.3(3)
C40' P2' C49' 105.3(3)
C2 C1 C37 126.3(5)
C2 C1 Si1 108.3(4)
C37 C1 Si1 124.8(4)
C1 C2 C7 124.1(5)
C1 C2 C3 115.8(4)
C7 C2 C3 120.1(4)
C4 C3 C13 125.4(5)
C4 C3 C2 115.2(4)
C13 C3 C2 119.3(4)
C3 C4 C19 128.2(4)
C3 C4 Si1 108.3(4)
C19 C4 Si1 122.5(4)
Si1 C5 H5A 109.5
Si1 C5 H5B 109.5
H5A C5 H5B 109.5
Si1 C5 H5C 109.5
H5A C5 H5C 109.5
H5B C5 H5C 109.5
Si1 C6 H6A 109.5
Si1 C6 H6B 109.5
H6A C6 H6B 109.5
Si1 C6 H6C 109.5
H6A C6 H6C 109.5
H6B C6 H6C 109.5
C8 C7 C12 117.7(5)
C8 C7 C2 121.5(5)
C12 C7 C2 120.8(5)
C9 C8 C7 121.9(5)
C9 C8 H8 119.1
C7 C8 H8 119.1
C10 C9 C8 119.3(5)
C10 C9 H9 120.3
C8 C9 H9 120.3
C11 C10 C9 120.3(5)
C11 C10 H10 119.9
C9 C10 H10 119.9
C10 C11 C12 120.3(5)
C10 C11 H11 119.9
C12 C11 H11 119.9
C11 C12 C7 120.5(5)
C11 C12 H12 119.7
C7 C12 H12 119.7
C18 C13 C14 119.6(5)
C18 C13 C3 119.6(5)
C14 C13 C3 120.7(5)
C13 C14 C15 119.6(5)
C13 C14 H14 120.2
C15 C14 H14 120.2
C16 C15 C14 120.1(6)
C16 C15 H15 119.9
C14 C15 H15 119.9
C15 C16 C17 120.3(6)
C15 C16 H16 119.8
C17 C16 H16 119.8
C16 C17 C18 119.9(6)
C16 C17 H17 120.0
C18 C17 H17 120.0
C13 C18 C17 120.4(6)
C13 C18 H18 119.8
C17 C18 H18 119.8
C20 C19 C24 117.8(5)
C20 C19 C4 122.5(5)
C24 C19 C4 119.2(5)
C21 C20 C19 120.7(5)
C21 C20 H20 119.7
C19 C20 H20 119.7
C22 C21 C20 121.2(5)
C22 C21 H21 119.4
C20 C21 H21 119.4
C23 C22 C21 118.1(5)
C23 C22 P1 117.7(4)
C21 C22 P1 123.7(4)
C22 C23 C24 121.2(5)
C22 C23 H23 119.4
C24 C23 H23 119.4
C23 C24 C19 120.9(5)
C23 C24 H24 119.6
C19 C24 H24 119.6
C26 C25 C30 118.3(6)
C26 C25 P1 118.2(5)
C30 C25 P1 122.9(5)
C25 C26 C27 120.2(6)
C25 C26 H26 119.9
C27 C26 H26 119.9
C28 C27 C26 120.5(7)
C28 C27 H27 119.8
C26 C27 H27 119.8
C27 C28 C29 120.5(7)
C27 C28 H28 119.8
C29 C28 H28 119.8
C28 C29 C30 120.6(7)
C28 C29 H29 119.7
C30 C29 H29 119.7
C29 C30 C25 119.9(6)
C29 C30 H30 120.1
C25 C30 H30 120.1
C32 C31 C36 119.8(6)
C32 C31 P1 116.5(5)
C36 C31 P1 123.8(4)
C31 C32 C33 119.8(6)
C31 C32 H32 120.1
C33 C32 H32 120.1
C32 C33 C34 120.8(6)
C32 C33 H33 119.6
C34 C33 H33 119.6
C35 C34 C33 120.2(6)
C35 C34 H34 119.9
C33 C34 H34 119.9
C34 C35 C36 118.6(7)
C34 C35 H35 120.7
C36 C35 H35 120.7
C31 C36 C35 120.7(6)
C31 C36 H36 119.6
C35 C36 H36 119.6
C38 C37 C42 117.9(5)
C38 C37 C1 120.4(5)
C42 C37 C1 121.5(5)
C37 C38 C39 121.2(5)
C37 C38 H38 119.4
C39 C38 H38 119.4
C38 C39 C40 120.4(5)
C38 C39 H39 119.8
C40 C39 H39 119.8
C41 C40 C39 119.1(5)
C41 C40 P2 118.6(4)
C39 C40 P2 122.3(4)
C40 C41 C42 120.2(5)
C40 C41 H41 119.9
C42 C41 H41 119.9
C41 C42 C37 121.2(5)
C41 C42 H42 119.4
C37 C42 H42 119.4
C48 C43 C44 118.7(6)
C48 C43 P2 124.0(4)
C44 C43 P2 117.2(5)
C43 C44 C45 120.6(6)
C43 C44 H44 119.7
C45 C44 H44 119.7
C46 C45 C44 120.0(6)
C46 C45 H45 120.0
C44 C45 H45 120.0
C47 C46 C45 119.6(6)
C47 C46 H46 120.2
C45 C46 H46 120.2
C46 C47 C48 121.8(6)
C46 C47 H47 119.1
C48 C47 H47 119.1
C43 C48 C47 119.2(6)
C43 C48 H48 120.4
C47 C48 H48 120.4
C54 C49 C50 117.7(5)
C54 C49 P2 124.8(4)
C50 C49 P2 117.5(4)
C51 C50 C49 120.7(6)
C51 C50 H50 119.7
C49 C50 H50 119.7
C52 C51 C50 119.9(6)
C52 C51 H51 120.1
C50 C51 H51 120.1
C53 C52 C51 120.4(6)
C53 C52 H52 119.8
C51 C52 H52 119.8
C52 C53 C54 119.8(6)
C52 C53 H53 120.1
C54 C53 H53 120.1
C53 C54 C49 121.5(6)
C53 C54 H54 119.2
C49 C54 H54 119.2
C2' C1' C37' 127.4(5)
C2' C1' Si1' 108.8(4)
C37' C1' Si1' 122.4(4)
C1' C2' C7' 124.6(5)
C1' C2' C3' 115.0(4)
C7' C2' C3' 120.4(5)
C4' C3' C13' 124.2(5)
C4' C3' C2' 115.2(5)
C13' C3' C2' 120.6(4)
C3' C4' C19' 126.7(5)
C3' C4' Si1' 109.1(4)
C19' C4' Si1' 123.4(4)
Si1' C5' H5'1 109.5
Si1' C5' H5'2 109.5
H5'1 C5' H5'2 109.5
Si1' C5' H5'3 109.5
H5'1 C5' H5'3 109.5
H5'2 C5' H5'3 109.5
Si1' C6' H6'1 109.5
Si1' C6' H6'2 109.5
H6'1 C6' H6'2 109.5
Si1' C6' H6'3 109.5
H6'1 C6' H6'3 109.5
H6'2 C6' H6'3 109.5
C12' C7' C8' 118.4(5)
C12' C7' C2' 121.1(5)
C8' C7' C2' 120.5(5)
C9' C8' C7' 119.7(5)
C9' C8' H8' 120.1
C7' C8' H8' 120.1
C10' C9' C8' 121.3(5)
C10' C9' H9' 119.3
C8' C9' H9' 119.3
C9' C10' C11' 119.4(5)
C9' C10' H10' 120.3
C11' C10' H10' 120.3
C10' C11' C12' 120.9(5)
C10' C11' H11' 119.5
C12' C11' H11' 119.5
C11' C12' C7' 120.2(5)
C11' C12' H12' 119.9
C7' C12' H12' 119.9
C18' C13' C14' 118.4(5)
C18' C13' C3' 120.3(5)
C14' C13' C3' 121.3(5)
C13' C14' C15' 120.8(5)
C13' C14' H14' 119.6
C15' C14' H14' 119.6
C16' C15' C14' 120.1(6)
C16' C15' H15' 119.9
C14' C15' H15' 119.9
C15' C16' C17' 119.2(6)
C15' C16' H16' 120.4
C17' C16' H16' 120.4
C16' C17' C18' 120.5(6)
C16' C17' H17' 119.8
C18' C17' H17' 119.8
C13' C18' C17' 121.0(5)
C13' C18' H18' 119.5
C17' C18' H18' 119.5
C20' C19' C24' 117.9(5)
C20' C19' C4' 121.9(5)
C24' C19' C4' 119.9(5)
C21' C20' C19' 121.0(5)
C21' C20' H20' 119.5
C19' C20' H20' 119.5
C20' C21' C22' 121.1(5)
C20' C21' H21' 119.5
C22' C21' H21' 119.5
C21' C22' C23' 117.9(5)
C21' C22' P1' 118.9(4)
C23' C22' P1' 123.3(4)
C24' C23' C22' 121.3(5)
C24' C23' H23' 119.4
C22' C23' H23' 119.4
C23' C24' C19' 120.9(5)
C23' C24' H24' 119.6
C19' C24' H24' 119.6
C26' C25' C30' 118.8(5)
C26' C25' P1' 123.8(4)
C30' C25' P1' 117.4(4)
C25' C26' C27' 121.2(6)
C25' C26' H26' 119.4
C27' C26' H26' 119.4
C26' C27' C28' 119.6(6)
C26' C27' H27' 120.2
C28' C27' H27' 120.2
C29' C28' C27' 119.9(6)
C29' C28' H28' 120.1
C27' C28' H28' 120.1
C30' C29' C28' 119.5(6)
C30' C29' H29' 120.3
C28' C29' H29' 120.3
C29' C30' C25' 121.0(6)
C29' C30' H30' 119.5
C25' C30' H30' 119.5
C32' C31' C36' 119.1(5)
C32' C31' P1' 118.0(5)
C36' C31' P1' 122.9(4)
C31' C32' C33' 120.5(6)
C31' C32' H32' 119.8
C33' C32' H32' 119.8
C34' C33' C32' 119.7(6)
C34' C33' H33' 120.1
C32' C33' H33' 120.1
C35' C34' C33' 119.4(6)
C35' C34' H34' 120.3
C33' C34' H34' 120.3
C34' C35' C36' 120.9(6)
C34' C35' H35' 119.5
C36' C35' H35' 119.5
C31' C36' C35' 120.3(6)
C31' C36' H36' 119.9
C35' C36' H36' 119.9
C42' C37' C38' 117.2(5)
C42' C37' C1' 122.9(5)
C38' C37' C1' 119.5(5)
C39' C38' C37' 121.0(5)
C39' C38' H38' 119.5
C37' C38' H38' 119.5
C38' C39' C40' 121.3(5)
C38' C39' H39' 119.4
C40' C39' H39' 119.4
C41' C40' C39' 118.1(5)
C41' C40' P2' 123.3(4)
C39' C40' P2' 118.2(4)
C42' C41' C40' 120.9(5)
C42' C41' H41' 119.6
C40' C41' H41' 119.6
C41' C42' C37' 121.5(5)
C41' C42' H42' 119.2
C37' C42' H42' 119.2
C44' C43' C48' 118.1(6)
C44' C43' P2' 118.3(5)
C48' C43' P2' 123.6(5)
C45' C44' C43' 121.2(6)
C45' C44' H44' 119.4
C43' C44' H44' 119.4
C44' C45' C46' 119.7(6)
C44' C45' H45' 120.2
C46' C45' H45' 120.2
C47' C46' C45' 120.3(6)
C47' C46' H46' 119.8
C45' C46' H46' 119.8
C46' C47' C48' 119.4(6)
C46' C47' H47' 120.3
C48' C47' H47' 120.3
C47' C48' C43' 121.3(6)
C47' C48' H48' 119.4
C43' C48' H48' 119.4
C54' C49' C50' 118.2(6)
C54' C49' P2' 119.5(5)
C50' C49' P2' 122.3(5)
C51' C50' C49' 120.4(6)
C51' C50' H50' 119.8
C49' C50' H50' 119.8
C50' C51' C52' 120.1(6)
C50' C51' H51' 119.9
C52' C51' H51' 119.9
C53' C52' C51' 119.2(6)
C53' C52' H52' 120.4
C51' C52' H52' 120.4
C54' C53' C52' 120.6(6)
C54' C53' H53' 119.7
C52' C53' H53' 119.7
C53' C54' C49' 121.3(6)
C53' C54' H54' 119.3
C49' C54' H54' 119.3

loop_
_geom_bond_atom_site_label_1
_geom_bond_atom_site_label_2
_geom_bond_distance
Si1 C5 1.839(5)
Si1 C6 1.858(5)
Si1 C1 1.865(5)
Si1 C4 1.873(5)
P1 O1 1.435(5)
P1 C25 1.780(6)
P1 C31 1.794(6)
P1 C22 1.803(5)
P2 O2 1.415(5)
P2 C49 1.792(6)
P2 C43 1.794(6)
P2 C40 1.805(5)
Si1' C6' 1.848(5)
Si1' C5' 1.849(5)
Si1' C4' 1.859(5)
Si1' C1' 1.874(5)
P1' O1' 1.366(6)
P1' C31' 1.804(6)
P1' C25' 1.808(6)
P1' C22' 1.808(5)
P2' O2' 1.403(6)
P2' C43' 1.807(6)
P2' C40' 1.810(5)
P2' C49' 1.814(6)
C1 C2 1.360(7)
C1 C37 1.470(7)
C2 C7 1.485(7)
C2 C3 1.513(7)
C3 C4 1.364(7)
C3 C13 1.484(7)
C4 C19 1.459(7)
C5 H5A 0.9800
C5 H5B 0.9800
C5 H5C 0.9800
C6 H6A 0.9800
C6 H6B 0.9800
C6 H6C 0.9800
C7 C8 1.381(7)
C7 C12 1.391(7)
C8 C9 1.378(7)
C8 H8 0.9500
C9 C10 1.371(8)
C9 H9 0.9500
C10 C11 1.369(8)
C10 H10 0.9500
C11 C12 1.381(7)
C11 H11 0.9500
C12 H12 0.9500
C13 C18 1.369(7)
C13 C14 1.380(7)
C14 C15 1.400(7)
C14 H14 0.9500
C15 C16 1.358(9)
C15 H15 0.9500
C16 C17 1.371(9)
C16 H16 0.9500
C17 C18 1.387(8)
C17 H17 0.9500
C18 H18 0.9500
C19 C20 1.392(7)
C19 C24 1.394(7)
C20 C21 1.387(7)
C20 H20 0.9500
C21 C22 1.382(7)
C21 H21 0.9500
C22 C23 1.382(7)
C23 C24 1.382(7)
C23 H23 0.9500
C24 H24 0.9500
C25 C26 1.385(8)
C25 C30 1.408(8)
C26 C27 1.402(8)
C26 H26 0.9500
C27 C28 1.355(9)
C27 H27 0.9500
C28 C29 1.362(9)
C28 H28 0.9500
C29 C30 1.393(8)
C29 H29 0.9500
C30 H30 0.9500
C31 C32 1.370(8)
C31 C36 1.385(8)
C32 C33 1.384(9)
C32 H32 0.9500
C33 C34 1.386(10)
C33 H33 0.9500
C34 C35 1.371(9)
C34 H34 0.9500
C35 C36 1.409(8)
C35 H35 0.9500
C36 H36 0.9500
C37 C38 1.384(7)
C37 C42 1.396(7)
C38 C39 1.386(7)
C38 H38 0.9500
C39 C40 1.392(7)
C39 H39 0.9500
C40 C41 1.382(7)
C41 C42 1.392(7)
C41 H41 0.9500
C42 H42 0.9500
C43 C48 1.384(8)
C43 C44 1.386(8)
C44 C45 1.397(8)
C44 H44 0.9500
C45 C46 1.365(9)
C45 H45 0.9500
C46 C47 1.352(9)
C46 H46 0.9500
C47 C48 1.397(8)
C47 H47 0.9500
C48 H48 0.9500
C49 C54 1.385(8)
C49 C50 1.402(7)
C50 C51 1.383(8)
C50 H50 0.9500
C51 C52 1.374(8)
C51 H51 0.9500
C52 C53 1.372(8)
C52 H52 0.9500
C53 C54 1.377(8)
C53 H53 0.9500
C54 H54 0.9500
C1' C2' 1.360(7)
C1' C37' 1.476(7)
C2' C7' 1.488(7)
C2' C3' 1.509(7)
C3' C4' 1.363(7)
C3' C13' 1.476(7)
C4' C19' 1.490(7)
C5' H5'1 0.9800
C5' H5'2 0.9800
C5' H5'3 0.9800
C6' H6'1 0.9800
C6' H6'2 0.9800
C6' H6'3 0.9800
C7' C12' 1.393(7)
C7' C8' 1.405(7)
C8' C9' 1.402(7)
C8' H8' 0.9500
C9' C10' 1.350(8)
C9' H9' 0.9500
C10' C11' 1.385(8)
C10' H10' 0.9500
C11' C12' 1.389(7)
C11' H11' 0.9500
C12' H12' 0.9500
C13' C18' 1.384(7)
C13' C14' 1.394(7)
C14' C15' 1.398(7)
C14' H14' 0.9500
C15' C16' 1.383(8)
C15' H15' 0.9500
C16' C17' 1.390(8)
C16' H16' 0.9500
C17' C18' 1.390(8)
C17' H17' 0.9500
C18' H18' 0.9500
C19' C20' 1.389(7)
C19' C24' 1.394(7)
C20' C21' 1.383(7)
C20' H20' 0.9500
C21' C22' 1.383(7)
C21' H21' 0.9500
C22' C23' 1.395(7)
C23' C24' 1.373(7)
C23' H23' 0.9500
C24' H24' 0.9500
C25' C26' 1.354(7)
C25' C30' 1.393(7)
C26' C27' 1.379(8)
C26' H26' 0.9500
C27' C28' 1.384(8)
C27' H27' 0.9500
C28' C29' 1.378(8)
C28' H28' 0.9500
C29' C30' 1.369(8)
C29' H29' 0.9500
C30' H30' 0.9500
C31' C32' 1.368(7)
C31' C36' 1.378(8)
C32' C33' 1.406(8)
C32' H32' 0.9500
C33' C34' 1.375(9)
C33' H33' 0.9500
C34' C35' 1.365(8)
C34' H34' 0.9500
C35' C36' 1.385(8)
C35' H35' 0.9500
C36' H36' 0.9500
C37' C42' 1.391(7)
C37' C38' 1.401(7)
C38' C39' 1.365(7)
C38' H38' 0.9500
C39' C40' 1.394(7)
C39' H39' 0.9500
C40' C41' 1.378(7)
C41' C42' 1.377(7)
C41' H41' 0.9500
C42' H42' 0.9500
C43' C44' 1.372(8)
C43' C48' 1.392(8)
C44' C45' 1.368(8)
C44' H44' 0.9500
C45' C46' 1.390(9)
C45' H45' 0.9500
C46' C47' 1.357(8)
C46' H46' 0.9500
C47' C48' 1.378(8)
C47' H47' 0.9500
C48' H48' 0.9500
C49' C54' 1.386(8)
C49' C50' 1.388(8)
C50' C51' 1.386(8)
C50' H50' 0.9500
C51' C52' 1.388(8)
C51' H51' 0.9500
C52' C53' 1.374(8)
C52' H52' 0.9500
C53' C54' 1.363(8)
C53' H53' 0.9500
C54' H54' 0.9500

loop_
_geom_torsion_atom_site_label_1
_geom_torsion_atom_site_label_2
_geom_torsion_atom_site_label_3
_geom_torsion_atom_site_label_4
_geom_torsion
C5 Si1 C1 C2 -116.0(4)
C6 Si1 C1 C2 114.8(4)
C4 Si1 C1 C2 -1.7(4)
C5 Si1 C1 C37 72.4(5)
C6 Si1 C1 C37 -56.8(5)
C4 Si1 C1 C37 -173.4(4)
C37 C1 C2 C7 -5.3(8)
Si1 C1 C2 C7 -176.8(4)
C37 C1 C2 C3 176.1(5)
Si1 C1 C2 C3 4.6(5)
C1 C2 C3 C4 -6.4(7)
C7 C2 C3 C4 174.9(5)
C1 C2 C3 C13 175.4(4)
C7 C2 C3 C13 -3.3(7)
C13 C3 C4 C19 -9.0(9)
C2 C3 C4 C19 172.9(5)
C13 C3 C4 Si1 -177.4(4)
C2 C3 C4 Si1 4.5(5)
C5 Si1 C4 C3 117.7(4)
C6 Si1 C4 C3 -116.0(4)
C1 Si1 C4 C3 -1.7(4)
C5 Si1 C4 C19 -51.5(5)
C6 Si1 C4 C19 74.9(5)
C1 Si1 C4 C19 -170.9(4)
C1 C2 C7 C8 -54.6(7)
C3 C2 C7 C8 124.0(5)
C1 C2 C7 C12 125.2(6)
C3 C2 C7 C12 -56.2(7)
C12 C7 C8 C9 -0.6(8)
C2 C7 C8 C9 179.2(5)
C7 C8 C9 C10 -0.4(8)
C8 C9 C10 C11 0.8(8)
C9 C10 C11 C12 -0.3(9)
C10 C11 C12 C7 -0.7(8)
C8 C7 C12 C11 1.1(8)
C2 C7 C12 C11 -178.6(5)
C4 C3 C13 C18 -59.6(7)
C2 C3 C13 C18 118.4(5)
C4 C3 C13 C14 124.1(6)
C2 C3 C13 C14 -57.9(7)
C18 C13 C14 C15 0.2(8)
C3 C13 C14 C15 176.5(5)
C13 C14 C15 C16 -1.8(8)
C14 C15 C16 C17 2.2(9)
C15 C16 C17 C18 -1.0(10)
C14 C13 C18 C17 1.0(8)
C3 C13 C18 C17 -175.4(5)
C16 C17 C18 C13 -0.6(9)
C3 C4 C19 C20 -55.7(8)
Si1 C4 C19 C20 111.2(5)
C3 C4 C19 C24 132.5(6)
Si1 C4 C19 C24 -60.7(6)
C24 C19 C20 C21 1.9(7)
C4 C19 C20 C21 -170.1(5)
C19 C20 C21 C22 0.9(8)
C20 C21 C22 C23 -3.3(8)
C20 C21 C22 P1 168.8(4)
O1 P1 C22 C23 -11.9(5)
C25 P1 C22 C23 -138.7(4)
C31 P1 C22 C23 107.8(5)
O1 P1 C22 C21 175.9(4)
C25 P1 C22 C21 49.1(5)
C31 P1 C22 C21 -64.3(5)
C21 C22 C23 C24 2.8(8)
P1 C22 C23 C24 -169.8(4)
C22 C23 C24 C19 0.0(8)
C20 C19 C24 C23 -2.4(7)
C4 C19 C24 C23 169.9(5)
O1 P1 C25 C26 -73.1(6)
C31 P1 C25 C26 164.8(5)
C22 P1 C25 C26 51.5(6)
O1 P1 C25 C30 97.7(6)
C31 P1 C25 C30 -24.3(6)
C22 P1 C25 C30 -137.6(5)
C30 C25 C26 C27 -0.8(10)
P1 C25 C26 C27 170.4(6)
C25 C26 C27 C28 0.0(12)
C26 C27 C28 C29 1.7(13)
C27 C28 C29 C30 -2.7(13)
C28 C29 C30 C25 1.8(11)
C26 C25 C30 C29 -0.1(10)
P1 C25 C30 C29 -170.9(5)
O1 P1 C31 C32 0.2(5)
C25 P1 C31 C32 125.6(5)
C22 P1 C31 C32 -120.6(5)
O1 P1 C31 C36 178.7(5)
C25 P1 C31 C36 -55.9(6)
C22 P1 C31 C36 57.8(6)
C36 C31 C32 C33 -1.3(9)
P1 C31 C32 C33 177.2(5)
C31 C32 C33 C34 1.1(10)
C32 C33 C34 C35 0.2(10)
C33 C34 C35 C36 -1.3(9)
C32 C31 C36 C35 0.2(9)
P1 C31 C36 C35 -178.2(4)
C34 C35 C36 C31 1.2(9)
C2 C1 C37 C38 128.9(6)
Si1 C1 C37 C38 -60.9(6)
C2 C1 C37 C42 -54.9(7)
Si1 C1 C37 C42 115.2(5)
C42 C37 C38 C39 1.0(8)
C1 C37 C38 C39 177.3(5)
C37 C38 C39 C40 -1.2(8)
C38 C39 C40 C41 0.0(8)
C38 C39 C40 P2 -179.4(4)
O2 P2 C40 C41 -24.1(5)
C49 P2 C40 C41 98.6(5)
C43 P2 C40 C41 -148.7(4)
O2 P2 C40 C39 155.3(4)
C49 P2 C40 C39 -82.0(5)
C43 P2 C40 C39 30.8(5)
C39 C40 C41 C42 1.3(8)
P2 C40 C41 C42 -179.2(4)
C40 C41 C42 C37 -1.6(8)
C38 C37 C42 C41 0.4(8)
C1 C37 C42 C41 -175.9(5)
O2 P2 C43 C48 150.9(5)
C49 P2 C43 C48 27.1(5)
C40 P2 C43 C48 -84.8(5)
O2 P2 C43 C44 -32.0(5)
C49 P2 C43 C44 -155.7(4)
C40 P2 C43 C44 92.3(5)
C48 C43 C44 C45 -1.1(8)
P2 C43 C44 C45 -178.4(4)
C43 C44 C45 C46 1.6(9)
C44 C45 C46 C47 -1.0(9)
C45 C46 C47 C48 0.0(9)
C44 C43 C48 C47 0.1(8)
P2 C43 C48 C47 177.2(4)
C46 C47 C48 C43 0.4(9)
O2 P2 C49 C54 147.4(5)
C43 P2 C49 C54 -87.9(5)
C40 P2 C49 C54 23.9(6)
O2 P2 C49 C50 -31.7(5)
C43 P2 C49 C50 93.0(5)
C40 P2 C49 C50 -155.2(4)
C54 C49 C50 C51 -0.3(8)
P2 C49 C50 C51 178.8(5)
C49 C50 C51 C52 0.5(9)
C50 C51 C52 C53 0.3(10)
C51 C52 C53 C54 -1.2(9)
C52 C53 C54 C49 1.5(9)
C50 C49 C54 C53 -0.7(9)
P2 C49 C54 C53 -179.8(5)
C6' Si1' C1' C2' -117.7(4)
C5' Si1' C1' C2' 116.0(4)
C4' Si1' C1' C2' 2.7(4)
C6' Si1' C1' C37' 49.7(5)
C5' Si1' C1' C37' -76.7(5)
C4' Si1' C1' C37' 170.1(4)
C37' C1' C2' C7' 7.4(8)
Si1' C1' C2' C7' 174.0(4)
C37' C1' C2' C3' -172.8(5)
Si1' C1' C2' C3' -6.2(5)
C1' C2' C3' C4' 8.1(7)
C7' C2' C3' C4' -172.0(5)
C1' C2' C3' C13' -171.6(5)
C7' C2' C3' C13' 8.2(7)
C13' C3' C4' C19' 4.5(8)
C2' C3' C4' C19' -175.2(5)
C13' C3' C4' Si1' 174.3(4)
C2' C3' C4' Si1' -5.5(6)
C6' Si1' C4' C3' 115.9(4)
C5' Si1' C4' C3' -116.9(4)
C1' Si1' C4' C3' 1.7(4)
C6' Si1' C4' C19' -74.0(5)
C5' Si1' C4' C19' 53.2(5)
C1' Si1' C4' C19' 171.9(4)
C1' C2' C7' C12' -129.8(6)
C3' C2' C7' C12' 50.4(7)
C1' C2' C7' C8' 49.7(7)
C3' C2' C7' C8' -130.2(5)
C12' C7' C8' C9' 0.0(8)
C2' C7' C8' C9' -179.5(5)
C7' C8' C9' C10' 0.8(8)
C8' C9' C10' C11' -0.9(9)
C9' C10' C11' C12' 0.3(9)
C10' C11' C12' C7' 0.4(8)
C8' C7' C12' C11' -0.5(8)
C2' C7' C12' C11' 178.9(5)
C4' C3' C13' C18' 52.6(7)
C2' C3' C13' C18' -127.7(5)
C4' C3' C13' C14' -126.8(6)
C2' C3' C13' C14' 52.9(7)
C18' C13' C14' C15' -2.8(8)
C3' C13' C14' C15' 176.7(5)
C13' C14' C15' C16' 1.3(8)
C14' C15' C16' C17' 1.0(8)
C15' C16' C17' C18' -1.9(8)
C14' C13' C18' C17' 1.9(8)
C3' C13' C18' C17' -177.5(5)
C16' C17' C18' C13' 0.4(8)
C3' C4' C19' C20' 52.0(8)
Si1' C4' C19' C20' -116.4(5)
C3' C4' C19' C24' -133.6(6)
Si1' C4' C19' C24' 58.0(6)
C24' C19' C20' C21' 0.3(8)
C4' C19' C20' C21' 174.8(5)
C19' C20' C21' C22' 1.3(8)
C20' C21' C22' C23' -1.3(8)
C20' C21' C22' P1' 178.6(4)
O1' P1' C22' C21' 24.2(6)
C31' P1' C22' C21' 149.8(4)
C25' P1' C22' C21' -99.4(5)
O1' P1' C22' C23' -156.0(5)
C31' P1' C22' C23' -30.3(5)
C25' P1' C22' C23' 80.4(5)
C21' C22' C23' C24' -0.3(8)
P1' C22' C23' C24' 179.9(4)
C22' C23' C24' C19' 1.8(8)
C20' C19' C24' C23' -1.8(8)
C4' C19' C24' C23' -176.5(5)
O1' P1' C25' C26' -136.4(5)
C31' P1' C25' C26' 99.4(5)
C22' P1' C25' C26' -12.9(6)
O1' P1' C25' C30' 43.4(6)
C31' P1' C25' C30' -80.8(5)
C22' P1' C25' C30' 166.9(4)
C30' C25' C26' C27' 0.5(9)
P1' C25' C26' C27' -179.7(4)
C25' C26' C27' C28' -2.2(9)
C26' C27' C28' C29' 3.1(9)
C27' C28' C29' C30' -2.4(9)
C28' C29' C30' C25' 0.7(9)
C26' C25' C30' C29' 0.3(9)
P1' C25' C30' C29' -179.5(4)
O1' P1' C31' C32' 29.1(5)
C25' P1' C31' C32' 152.6(4)
C22' P1' C31' C32' -95.8(5)
O1' P1' C31' C36' -151.6(5)
C25' P1' C31' C36' -28.1(5)
C22' P1' C31' C36' 83.5(5)
C36' C31' C32' C33' 0.2(8)
P1' C31' C32' C33' 179.6(4)
C31' C32' C33' C34' -0.4(9)
C32' C33' C34' C35' -0.3(9)
C33' C34' C35' C36' 1.1(9)
C32' C31' C36' C35' 0.6(8)
P1' C31' C36' C35' -178.7(4)
C34' C35' C36' C31' -1.3(9)
C2' C1' C37' C42' 45.6(8)
Si1' C1' C37' C42' -119.3(5)
C2' C1' C37' C38' -141.4(6)
Si1' C1' C37' C38' 53.7(6)
C42' C37' C38' C39' 0.3(8)
C1' C37' C38' C39' -173.1(5)
C37' C38' C39' C40' 1.4(8)
C38' C39' C40' C41' -2.5(8)
C38' C39' C40' P2' 170.2(4)
O2' P2' C40' C41' -159.7(5)
C43' P2' C40' C41' 81.1(5)
C49' P2' C40' C41' -29.9(5)
O2' P2' C40' C39' 28.1(6)
C43' P2' C40' C39' -91.1(5)
C49' P2' C40' C39' 157.9(4)
C39' C40' C41' C42' 1.7(8)
P2' C40' C41' C42' -170.5(4)
C40' C41' C42' C37' 0.0(8)
C38' C37' C42' C41' -1.1(8)
C1' C37' C42' C41' 172.1(5)
O2' P2' C43' C44' -2.1(6)
C40' P2' C43' C44' 120.4(5)
C49' P2' C43' C44' -129.4(5)
O2' P2' C43' C48' 178.4(5)
C40' P2' C43' C48' -59.1(6)
C49' P2' C43' C48' 51.1(6)
C48' C43' C44' C45' 2.1(9)
P2' C43' C44' C45' -177.4(5)
C43' C44' C45' C46' -2.7(10)
C44' C45' C46' C47' 1.0(10)
C45' C46' C47' C48' 1.3(9)
C46' C47' C48' C43' -1.9(9)
C44' C43' C48' C47' 0.2(9)
P2' C43' C48' C47' 179.7(5)
O2' P2' C49' C54' 73.7(6)
C43' P2' C49' C54' -163.1(5)
C40' P2' C49' C54' -54.9(5)
O2' P2' C49' C50' -104.4(6)
C43' P2' C49' C50' 18.8(6)
C40' P2' C49' C50' 127.0(5)
C54' C49' C50' C51' 1.4(9)
P2' C49' C50' C51' 179.6(4)
C49' C50' C51' C52' 0.5(9)
C50' C51' C52' C53' -0.8(9)
C51' C52' C53' C54' -1.0(9)
C52' C53' C54' C49' 3.0(9)
C50' C49' C54' C53' -3.2(9)
P2' C49' C54' C53' 178.6(5)
